data_7225308
loop_
_publ_author_name
'Sidelnikov, A. A.'
'Chizhik, S. A.'
'Zakharov, B. A.'
'Chupakhin, A. P.'
'Boldyreva, E. V.'

_publ_section_title
;
 The effect of thermal expansion on photoisomerisation in the crystals of
 [Co(NH3)5NO2]Cl(NO3): different strain origins -- different outcomes
;
_journal_issue 38
_journal_name_full CrystEngComm
_journal_page_first 7276
_journal_paper_doi 10.1039/C6CE00840B
_journal_volume 18
_journal_year 2016
_chemical_formula_moiety 'Co H15 N6 O2, N O3, Cl'
_chemical_formula_sum 'Cl Co H15 N7 O5'
_chemical_formula_weight 287.57
_chemical_name_common nitro-pentaammine-Co(III)-chloride-nitrate
_chemical_name_systematic nitro-pentaammine-Co(III)-chloride-nitrate
_space_group_crystal_system orthorhombic
_space_group_IT_number 62
_space_group_name_Hall '-P 2ac 2n'
_space_group_name_H-M_alt 'P n m a'
_symmetry_space_group_name_Hall '-P 2ac 2n'
_symmetry_space_group_name_H-M 'P n m a'
_atom_sites_solution_hydrogens geom
_atom_sites_solution_primary direct
_atom_sites_solution_secondary difmap
_audit_creation_method SHELXL-2014/7
_audit_update_record
;
2016-03-25 deposited with the CCDC.
2016-05-20 downloaded from the CCDC.
;
_cell_angle_alpha 90
_cell_angle_beta 90
_cell_angle_gamma 90
_cell_formula_units_Z 4
_cell_length_a 14.736(2)
_cell_length_b 7.2220(11)
_cell_length_c 9.6239(13)
_cell_measurement_reflns_used 11072
_cell_measurement_temperature 213(2)
_cell_measurement_theta_max 29.50
_cell_measurement_theta_min 1.46
_cell_volume 1024.2(3)
_computing_cell_refinement 'X-AREA (Stoe & Cie, 2006)'
_computing_data_collection 'X-AREA (Stoe & Cie, 2006)'
_computing_data_reduction 'X-RED (Stoe & Cie, 2006)'
_computing_structure_refinement 'SHELXL-2014/7 (Sheldrick, 2014)'
_computing_structure_solution 'SHELXS-2014/7 (Sheldrick, 2014)'
_diffrn_ambient_temperature 213(2)
_diffrn_detector_area_resol_mean 6.67
_diffrn_measured_fraction_theta_full 0.997
_diffrn_measured_fraction_theta_max 0.997
_diffrn_measurement_device_type 'STOE IPDS 2'
_diffrn_measurement_method \w-scan
_diffrn_radiation_type MoK\a
_diffrn_radiation_wavelength 0.71073
_diffrn_reflns_av_R_equivalents 0.0663
_diffrn_reflns_av_unetI/netI 0.0320
_diffrn_reflns_Laue_measured_fraction_full 0.997
_diffrn_reflns_Laue_measured_fraction_max 0.997
_diffrn_reflns_limit_h_max 18
_diffrn_reflns_limit_h_min -18
_diffrn_reflns_limit_k_max 8
_diffrn_reflns_limit_k_min -8
_diffrn_reflns_limit_l_max 12
_diffrn_reflns_limit_l_min -12
_diffrn_reflns_number 6888
_diffrn_reflns_point_group_measured_fraction_full 0.997
_diffrn_reflns_point_group_measured_fraction_max 0.997
_diffrn_reflns_theta_full 25.242
_diffrn_reflns_theta_max 26.344
_diffrn_reflns_theta_min 2.528
_exptl_absorpt_coefficient_mu 1.952
_exptl_absorpt_correction_T_max 0.7731
_exptl_absorpt_correction_T_min 0.6668
_exptl_absorpt_correction_type numerical
_exptl_absorpt_process_details X-RED
_exptl_crystal_colour orange
_exptl_crystal_density_diffrn 1.865
_exptl_crystal_description prism
_exptl_crystal_F_000 592
_exptl_crystal_size_max 0.300
_exptl_crystal_size_mid 0.200
_exptl_crystal_size_min 0.150
_refine_diff_density_max 0.363
_refine_diff_density_min -0.422
_refine_diff_density_rms 0.078
_refine_ls_extinction_method none
_refine_ls_goodness_of_fit_ref 1.098
_refine_ls_hydrogen_treatment constr
_refine_ls_matrix_type full
_refine_ls_number_parameters 79
_refine_ls_number_reflns 1126
_refine_ls_number_restraints 0
_refine_ls_restrained_S_all 1.098
_refine_ls_R_factor_all 0.0313
_refine_ls_R_factor_gt 0.0262
_refine_ls_shift/su_max 0.000
_refine_ls_shift/su_mean 0.000
_refine_ls_structure_factor_coef Fsqd
_refine_ls_weighting_details 'w=1/[\s^2^(Fo^2^)+(0.0268P)^2^+0.6944P] where P=(Fo^2^+2Fc^2^)/3'
_refine_ls_weighting_scheme calc
_refine_ls_wR_factor_gt 0.0603
_refine_ls_wR_factor_ref 0.0625
_reflns_Friedel_coverage 0.000
_reflns_number_gt 981
_reflns_number_total 1126
_reflns_threshold_expression 'I > 2\s(I)'
_cod_data_source_file c6ce00840b6.cif
_cod_data_source_block -60C
_cod_depositor_comments 'Adding full bibliography for 7225302--7225322.cif.'
_cod_database_code 7225308
_shelx_shelxl_version_number 2014/7
_shelx_space_group_comment
;
The symmetry employed for this shelxl refinement is uniquely defined
by the following loop, which should always be used as a source of
symmetry information in preference to the above space-group names.
They are only intended as comments.
;
_shelx_estimated_absorpt_t_min 0.592
_shelx_estimated_absorpt_t_max 0.758

loop_
_space_group_symop_operation_xyz
'x, y, z'
'-x+1/2, -y, z+1/2'
'x+1/2, -y+1/2, -z+1/2'
'-x, y+1/2, -z'
'-x, -y, -z'
'x-1/2, y, -z-1/2'
'-x-1/2, y-1/2, z-1/2'
'x, -y-1/2, z'

loop_
_atom_site_label
_atom_site_type_symbol
_atom_site_fract_x
_atom_site_fract_y
_atom_site_fract_z
_atom_site_U_iso_or_equiv
_atom_site_adp_type
_atom_site_occupancy
_atom_site_site_symmetry_order
_atom_site_calc_flag
_atom_site_refinement_flags_posn
_atom_site_refinement_flags_adp
_atom_site_refinement_flags_occupancy
Cl1 Cl 0.34832(4) 0.2500 0.52060(7) 0.01935(18) Uani 1 2 d S T P
Co1 Co 0.13341(2) 0.2500 0.79626(4) 0.01223(14) Uani 1 2 d S T P
N1 N 0.12433(15) 0.2500 0.5911(2) 0.0176(5) Uani 1 2 d S T P
H1A H 0.1800 0.2635 0.5541 0.026 Uiso 0.5 1 calc R U P
H1B H 0.0887 0.3443 0.5636 0.026 Uiso 0.5 1 calc R U P
H1C H 0.1002 0.1422 0.5624 0.026 Uiso 0.5 1 calc R U P
N2 N 0.22591(11) 0.0550(2) 0.78152(17) 0.0193(4) Uani 1 1 d . . .
H2A H 0.2175 -0.0090 0.7023 0.029 Uiso 1 1 calc R U .
H2B H 0.2212 -0.0222 0.8546 0.029 Uiso 1 1 calc R U .
H2C H 0.2815 0.1068 0.7809 0.029 Uiso 1 1 calc R U .
N3 N 0.03970(11) 0.0602(3) 0.81436(17) 0.0203(4) Uani 1 1 d . . .
H3A H 0.0279 0.0110 0.7303 0.030 Uiso 1 1 calc R U .
H3B H -0.0112 0.1114 0.8489 0.030 Uiso 1 1 calc R U .
H3C H 0.0592 -0.0293 0.8721 0.030 Uiso 1 1 calc R U .
N4 N 0.14761(15) 0.2500 0.9943(2) 0.0162(5) Uani 1 2 d S T P
N5 N 0.41222(15) 0.2500 0.9974(3) 0.0198(5) Uani 1 2 d S T P
O1 O 0.22463(13) 0.2500 1.0449(2) 0.0260(5) Uani 1 2 d S T P
O2 O 0.08068(13) 0.2500 1.0711(2) 0.0259(5) Uani 1 2 d S T P
O3 O 0.41106(10) 0.1003(2) 0.93203(17) 0.0292(4) Uani 1 1 d . . .
O4 O 0.41432(17) 0.2500 1.1258(2) 0.0371(6) Uani 1 2 d S T P

loop_
_atom_site_aniso_label
_atom_site_aniso_U_11
_atom_site_aniso_U_22
_atom_site_aniso_U_33
_atom_site_aniso_U_23
_atom_site_aniso_U_13
_atom_site_aniso_U_12
Cl1 0.0170(3) 0.0207(4) 0.0204(4) 0.000 0.0018(3) 0.000
Co1 0.01090(19) 0.0136(2) 0.0122(2) 0.000 0.00033(13) 0.000
N1 0.0168(10) 0.0195(12) 0.0166(12) 0.000 -0.0004(9) 0.000
N2 0.0191(7) 0.0192(9) 0.0196(9) -0.0002(7) 0.0011(7) 0.0010(7)
N3 0.0167(7) 0.0229(9) 0.0213(9) -0.0001(7) 0.0007(6) -0.0031(7)
N4 0.0167(11) 0.0142(12) 0.0177(12) 0.000 -0.0001(9) 0.000
N5 0.0138(11) 0.0234(13) 0.0221(14) 0.000 -0.0005(9) 0.000
O1 0.0184(9) 0.0399(13) 0.0198(11) 0.000 -0.0044(8) 0.000
O2 0.0213(10) 0.0377(13) 0.0187(11) 0.000 0.0060(9) 0.000
O3 0.0289(7) 0.0228(8) 0.0360(9) -0.0066(7) 0.0046(7) 0.0007(6)
O4 0.0456(14) 0.0438(14) 0.0220(12) 0.000 -0.0109(11) 0.000

loop_
_atom_type_symbol
_atom_type_description
_atom_type_scat_dispersion_real
_atom_type_scat_dispersion_imag
_atom_type_scat_source
Cl Cl 0.1484 0.1585 'International Tables Vol C Tables 4.2.6.8 and 6.1.1.4'
Co Co 0.3494 0.9721 'International Tables Vol C Tables 4.2.6.8 and 6.1.1.4'
H H 0.0000 0.0000 'International Tables Vol C Tables 4.2.6.8 and 6.1.1.4'
N N 0.0061 0.0033 'International Tables Vol C Tables 4.2.6.8 and 6.1.1.4'
O O 0.0106 0.0060 'International Tables Vol C Tables 4.2.6.8 and 6.1.1.4'

loop_
_geom_angle_atom_site_label_1
_geom_angle_atom_site_label_2
_geom_angle_atom_site_label_3
_geom_angle
_geom_angle_site_symmetry_1
_geom_angle_site_symmetry_3
N4 Co1 N3 89.34(7) . .
N4 Co1 N3 89.34(7) . 8_565
N3 Co1 N3 89.13(11) . 8_565
N4 Co1 N2 89.78(7) . .
N3 Co1 N2 89.64(8) . .
N3 Co1 N2 178.50(7) 8_565 .
N4 Co1 N2 89.78(7) . 8_565
N3 Co1 N2 178.50(7) . 8_565
N3 Co1 N2 89.64(8) 8_565 8_565
N2 Co1 N2 91.57(10) . 8_565
N4 Co1 N1 177.61(9) . .
N3 Co1 N1 92.36(7) . .
N3 Co1 N1 92.36(7) 8_565 .
N2 Co1 N1 88.56(7) . .
N2 Co1 N1 88.56(7) 8_565 .
Co1 N1 H1A 109.5 . .
Co1 N1 H1B 109.5 . .
H1A N1 H1B 109.5 . .
Co1 N1 H1C 109.5 . .
H1A N1 H1C 109.5 . .
H1B N1 H1C 109.5 . .
Co1 N2 H2A 109.5 . .
Co1 N2 H2B 109.5 . .
H2A N2 H2B 109.5 . .
Co1 N2 H2C 109.5 . .
H2A N2 H2C 109.5 . .
H2B N2 H2C 109.5 . .
Co1 N3 H3A 109.5 . .
Co1 N3 H3B 109.5 . .
H3A N3 H3B 109.5 . .
Co1 N3 H3C 109.5 . .
H3A N3 H3C 109.5 . .
H3B N3 H3C 109.5 . .
O2 N4 O1 120.0(2) . .
O2 N4 Co1 120.57(18) . .
O1 N4 Co1 119.46(18) . .
O4 N5 O3 120.20(12) . 8_565
O4 N5 O3 120.20(12) . .
O3 N5 O3 119.6(2) 8_565 .

loop_
_geom_bond_atom_site_label_1
_geom_bond_atom_site_label_2
_geom_bond_distance
_geom_bond_site_symmetry_2
Co1 N4 1.918(2) .
Co1 N3 1.9535(17) .
Co1 N3 1.9535(17) 8_565
Co1 N2 1.9652(16) .
Co1 N2 1.9652(16) 8_565
Co1 N1 1.979(2) .
N1 H1A 0.9000 .
N1 H1B 0.9000 .
N1 H1C 0.9000 .
N2 H2A 0.9000 .
N2 H2B 0.9000 .
N2 H2C 0.9000 .
N3 H3A 0.9000 .
N3 H3B 0.9000 .
N3 H3C 0.9000 .
N4 O2 1.232(3) .
N4 O1 1.235(3) .
N5 O4 1.237(3) .
N5 O3 1.2506(19) 8_565
N5 O3 1.2506(19) .

loop_
_geom_hbond_atom_site_label_D
_geom_hbond_atom_site_label_H
_geom_hbond_atom_site_label_A
_geom_hbond_distance_DH
_geom_hbond_distance_HA
_geom_hbond_distance_DA
_geom_hbond_angle_DHA
_geom_hbond_site_symmetry_A
N1 H1C O3 0.90 2.80 3.331(3) 118.7 6_557
N1 H1C O3 0.90 2.16 3.003(2) 155.5 2_554
N1 H1B O3 0.90 2.24 3.003(2) 142.2 7_665
N1 H1A Cl1 0.90 2.50 3.370(2) 161.9 .
N2 H2C Cl1 0.90 2.88 3.3976(18) 117.8 .
N2 H2B Cl1 0.90 2.51 3.3677(18) 159.1 2
N2 H2A O1 0.90 2.46 3.251(2) 146.8 2_554
N2 H2C O3 0.90 2.40 3.106(2) 135.3 .
N3 H3C Cl1 0.90 2.54 3.4177(18) 166.1 2
N3 H3B Cl1 0.90 2.62 3.5151(18) 173.1 3_456
N3 H3A O3 0.90 2.41 3.050(2) 127.9 6_557
N3 H3C O2 0.90 2.66 3.063(2) 108.0 4_547
N3 H3A O4 0.90 2.30 2.961(2) 130.1 2_554
